data_7011671
loop_
_publ_author_name
'Dariusz Matoga'
'Janusz Szklarzewicz'
'Alina Samotus'
'Krzysztof Lewi\'nski'

_publ_section_title
;
 Crystal structures of mixed-ligand oxocyano complexes of
 molybdenum(IV) and tungsten(IV) and their reactivity towards molecular
 oxygen studied by IR spectroscopy
;
_journal_issue 18
_journal_name_full 'J. Chem. Soc., Dalton Trans.'
_journal_page_first 3587
_journal_page_last 3592
_journal_paper_doi 10.1039/b202654f
_journal_year 2002
_chemical_formula_moiety 'C56 H50 Mo N6 O4 P2'
_chemical_formula_sum 'C56 H50 Mo N6 O4 P2'
_chemical_formula_weight 1028.90
_space_group_IT_number 2
_symmetry_cell_setting triclinic
_symmetry_space_group_name_Hall '-P 1'
_symmetry_space_group_name_H-M 'P -1'
_atom_sites_solution_hydrogens geom
_atom_sites_solution_primary direct
_atom_sites_solution_secondary difmap
_audit_creation_method SHELXL-97
_cell_angle_alpha 69.3040(7)
_cell_angle_beta 89.2790(6)
_cell_angle_gamma 62.1020(6)
_cell_formula_units_Z 2
_cell_length_a 13.5730(2)
_cell_length_b 13.6890(2)
_cell_length_c 16.9070(3)
_cell_measurement_temperature 293(2)
_cell_volume 2552.37(7)
_computing_cell_refinement 'DENZO-SMN (Otwinowski & Minor, 1997)'
_computing_data_collection 'COLLECT (Nonius BV, 1997-2000)'
_computing_data_reduction 'DENZO-SMN (Otwinowski & Minor, 1997)'
_computing_structure_refinement 'SHELXL-97 (Sheldrick, 1997)'
_computing_structure_solution 'SHELXS-97 (Sheldrick, 1990)'
_diffrn_ambient_temperature 293(2)
_diffrn_measured_fraction_theta_full 0.995
_diffrn_measured_fraction_theta_max 0.995
_diffrn_measurement_device_type 'Nonius KappaCCD'
_diffrn_measurement_method '\f and \w scans with the \k offsets'
_diffrn_radiation_monochromator graphite
_diffrn_radiation_source 'fine-focus sealed tube'
_diffrn_radiation_type MoK\a
_diffrn_radiation_wavelength 0.71070
_diffrn_reflns_av_R_equivalents 0.0212
_diffrn_reflns_av_sigmaI/netI 0.0400
_diffrn_reflns_limit_h_max 16
_diffrn_reflns_limit_h_min -17
_diffrn_reflns_limit_k_max 17
_diffrn_reflns_limit_k_min -17
_diffrn_reflns_limit_l_max 21
_diffrn_reflns_limit_l_min -21
_diffrn_reflns_number 20030
_diffrn_reflns_theta_full 27.48
_diffrn_reflns_theta_max 27.48
_diffrn_reflns_theta_min 1.31
_exptl_absorpt_coefficient_mu 0.372
_exptl_absorpt_correction_T_max 0.9294
_exptl_absorpt_correction_T_min 0.8809
_exptl_absorpt_correction_type 'multi-scan (DENZO-SMN; Otwinowski & Minor, 1997)'
_exptl_crystal_colour 'dark green'
_exptl_crystal_density_diffrn 1.339
_exptl_crystal_density_meas ?
_exptl_crystal_density_method .
_exptl_crystal_description prism
_exptl_crystal_F_000 1064
_exptl_crystal_size_max 0.35
_exptl_crystal_size_mid 0.25
_exptl_crystal_size_min 0.20
_refine_diff_density_max 1.111
_refine_diff_density_min -0.816
_refine_diff_density_rms 0.206
_refine_ls_extinction_coef 0.054(3)
_refine_ls_extinction_expression Fc^*^==kFc[1+0.001xFc^2^\l^3^/sin(2\q)]^-1/4^
_refine_ls_extinction_method SHELXL
_refine_ls_goodness_of_fit_ref 1.076
_refine_ls_hydrogen_treatment mixed
_refine_ls_matrix_type full
_refine_ls_number_parameters 666
_refine_ls_number_reflns 11650
_refine_ls_number_restraints 0
_refine_ls_restrained_S_all 1.076
_refine_ls_R_factor_all 0.0671
_refine_ls_R_factor_gt 0.0506
_refine_ls_shift/su_max 0.001
_refine_ls_shift/su_mean 0.000
_refine_ls_structure_factor_coef Fsqd
_refine_ls_weighting_details 'calc w==1/[\s^2^(Fo^2^)+(0.1201P)^2^+0.1800P] where P==(Fo^2^+2Fc^2^)/3'
_refine_ls_weighting_scheme calc
_refine_ls_wR_factor_gt 0.1355
_refine_ls_wR_factor_ref 0.1694
_reflns_number_gt 9583
_reflns_number_total 11650
_reflns_threshold_expression >2sigma(I)
_cod_data_source_file b202654f.txt
_cod_data_source_block mopz
_cod_database_code 7011671

loop_
_symmetry_equiv_pos_as_xyz
'x, y, z'
'-x, -y, -z'

loop_
_atom_site_label
_atom_site_type_symbol
_atom_site_fract_x
_atom_site_fract_y
_atom_site_fract_z
_atom_site_U_iso_or_equiv
_atom_site_adp_type
_atom_site_occupancy
_atom_site_symmetry_multiplicity
_atom_site_calc_flag
_atom_site_refinement_flags
_atom_site_disorder_assembly
_atom_site_disorder_group
Mo Mo 0.263000(19) 0.476927(18) 0.199799(14) 0.03938(12) Uani 1 1 d . . .
O1 O 0.13287(19) 0.5007(2) 0.17728(16) 0.0604(6) Uani 1 1 d . . .
N5 N 0.4578(2) 0.4576(2) 0.22967(17) 0.0499(6) Uani 1 1 d . . .
C5 C 0.5287(3) 0.4475(3) 0.1746(2) 0.0626(8) Uani 1 1 d . . .
H5 H 0.5129 0.4351 0.1267 0.084(13) Uiso 1 1 calc R . .
C6 C 0.6263(3) 0.4550(4) 0.1859(3) 0.0777(11) Uani 1 1 d . . .
H6 H 0.6724 0.4485 0.1447 0.081(13) Uiso 1 1 calc R . .
N6 N 0.6557(3) 0.4706(4) 0.2511(2) 0.0840(10) Uani 1 1 d . . .
C7 C 0.5854(4) 0.4812(5) 0.3060(3) 0.0925(15) Uani 1 1 d . . .
H7 H 0.6023 0.4933 0.3537 0.094(15) Uiso 1 1 calc R . .
C8 C 0.4878(4) 0.4752(5) 0.2960(3) 0.0783(12) Uani 1 1 d . . .
H8 H 0.4415 0.4837 0.3370 0.118(19) Uiso 1 1 calc R . .
C2 C 0.2218(3) 0.6572(2) 0.18017(19) 0.0455(6) Uani 1 1 d . . .
N2 N 0.1946(3) 0.7541(3) 0.1701(2) 0.0701(8) Uani 1 1 d . . .
C1 C 0.3072(3) 0.5048(2) 0.07385(19) 0.0462(6) Uani 1 1 d . . .
N1 N 0.3287(3) 0.5180(3) 0.0069(2) 0.0678(8) Uani 1 1 d . . .
C3 C 0.2803(3) 0.4332(3) 0.3373(2) 0.0501(7) Uani 1 1 d . . .
N3 N 0.2888(3) 0.4107(3) 0.40934(19) 0.0680(8) Uani 1 1 d . . .
C4 C 0.3620(3) 0.2850(3) 0.23229(19) 0.0468(6) Uani 1 1 d . . .
N4 N 0.4048(3) 0.1844(2) 0.2510(2) 0.0674(8) Uani 1 1 d . . .
P1 P 0.30036(6) 1.14874(6) -0.15962(4) 0.03681(16) Uani 1 1 d . . .
C11 C 0.3299(2) 0.9950(2) -0.11014(17) 0.0394(5) Uani 1 1 d . . .
C12 C 0.4399(3) 0.9004(3) -0.0891(2) 0.0515(7) Uani 1 1 d . . .
H12 H 0.4997 0.9155 -0.1009 0.082(13) Uiso 1 1 calc R . .
C13 C 0.4610(3) 0.7829(3) -0.0502(2) 0.0615(8) Uani 1 1 d . . .
H13 H 0.5349 0.7191 -0.0367 0.083(13) Uiso 1 1 calc R . .
C14 C 0.3726(4) 0.7610(3) -0.0319(2) 0.0640(9) Uani 1 1 d . . .
H14 H 0.3867 0.6824 -0.0058 0.074(12) Uiso 1 1 calc R . .
C15 C 0.2635(3) 0.8550(3) -0.0521(2) 0.0639(9) Uani 1 1 d . . .
H15 H 0.2042 0.8396 -0.0386 0.094(15) Uiso 1 1 calc R . .
C16 C 0.2412(3) 0.9718(3) -0.0920(2) 0.0522(7) Uani 1 1 d . . .
H16 H 0.1669 1.0350 -0.1067 0.044(8) Uiso 1 1 calc R . .
C21 C 0.1918(2) 1.2320(2) -0.25461(18) 0.0401(5) Uani 1 1 d . . .
C22 C 0.0783(2) 1.2734(3) -0.2459(2) 0.0502(7) Uani 1 1 d . . .
H22 H 0.0593 1.2596 -0.1915 0.062(10) Uiso 1 1 calc R . .
C23 C -0.0056(3) 1.3349(3) -0.3180(2) 0.0542(7) Uani 1 1 d . . .
H23 H -0.0810 1.3615 -0.3118 0.079(12) Uiso 1 1 calc R . .
C24 C 0.0209(3) 1.3571(3) -0.3983(2) 0.0566(8) Uani 1 1 d . . .
H24 H -0.0364 1.3987 -0.4464 0.064(10) Uiso 1 1 calc R . .
C25 C 0.1322(3) 1.3179(4) -0.4082(2) 0.0674(9) Uani 1 1 d . . .
H25 H 0.1497 1.3334 -0.4631 0.14(2) Uiso 1 1 calc R . .
C26 C 0.2184(3) 1.2554(3) -0.3367(2) 0.0579(8) Uani 1 1 d . . .
H26 H 0.2934 1.2293 -0.3436 0.076(12) Uiso 1 1 calc R . .
C31 C 0.4286(2) 1.1499(2) -0.18583(19) 0.0415(6) Uani 1 1 d . . .
C32 C 0.4680(3) 1.2084(3) -0.1537(2) 0.0525(7) Uani 1 1 d . . .
H32 H 0.4283 1.2466 -0.1185 0.075(12) Uiso 1 1 calc R . .
C33 C 0.5669(3) 1.2093(4) -0.1744(3) 0.0655(9) Uani 1 1 d . . .
H33 H 0.5941 1.2475 -0.1526 0.072(11) Uiso 1 1 calc R . .
C34 C 0.6246(3) 1.1537(4) -0.2272(3) 0.0673(9) Uani 1 1 d . . .
H34 H 0.6902 1.1557 -0.2416 0.087(13) Uiso 1 1 calc R . .
C35 C 0.5866(3) 1.0954(3) -0.2589(3) 0.0619(8) Uani 1 1 d . . .
H35 H 0.6263 1.0585 -0.2947 0.079(12) Uiso 1 1 calc R . .
C36 C 0.4897(3) 1.0916(3) -0.2378(2) 0.0515(7) Uani 1 1 d . . .
H36 H 0.4650 1.0503 -0.2580 0.079(12) Uiso 1 1 calc R . .
C41 C 0.2499(2) 1.2200(2) -0.08518(18) 0.0417(6) Uani 1 1 d . . .
C42 C 0.2800(2) 1.1514(3) 0.0031(2) 0.0486(6) Uani 1 1 d . . .
H42 H 0.3208 1.0679 0.0236 0.057(10) Uiso 1 1 calc R . .
C43 C 0.2489(3) 1.2079(4) 0.0601(2) 0.0617(8) Uani 1 1 d . . .
H43 H 0.2691 1.1623 0.1190 0.073(12) Uiso 1 1 calc R . .
C44 C 0.1884(3) 1.3310(4) 0.0297(3) 0.0690(10) Uani 1 1 d . . .
H44 H 0.1682 1.3687 0.0681 0.108(17) Uiso 1 1 calc R . .
C45 C 0.1577(5) 1.3984(4) -0.0568(3) 0.0856(13) Uani 1 1 d . . .
H45 H 0.1156 1.4817 -0.0767 0.076(12) Uiso 1 1 calc R . .
C46 C 0.1884(4) 1.3441(3) -0.1150(3) 0.0707(10) Uani 1 1 d . . .
H46 H 0.1679 1.3907 -0.1738 0.081(13) Uiso 1 1 calc R . .
P2 P 0.99126(6) 0.93374(6) 0.69411(4) 0.03644(16) Uani 1 1 d . . .
C51 C 0.9881(2) 0.8895(2) 0.80717(17) 0.0398(5) Uani 1 1 d . . .
C52 C 0.9400(3) 0.9752(3) 0.84238(19) 0.0465(6) Uani 1 1 d . . .
H52 H 0.9045 1.0566 0.8070 0.046(8) Uiso 1 1 calc R . .
C53 C 0.9451(3) 0.9392(3) 0.9299(2) 0.0592(8) Uani 1 1 d . . .
H53 H 0.9131 0.9966 0.9536 0.078(12) Uiso 1 1 calc R . .
C54 C 0.9973(3) 0.8187(3) 0.9829(2) 0.0603(8) Uani 1 1 d . . .
H54 H 1.0002 0.7952 1.0420 0.072(11) Uiso 1 1 calc R . .
C55 C 1.0450(3) 0.7337(3) 0.9485(2) 0.0565(8) Uani 1 1 d . . .
H55 H 1.0800 0.6526 0.9845 0.065(11) Uiso 1 1 calc R . .
C56 C 1.0416(3) 0.7674(3) 0.8608(2) 0.0508(7) Uani 1 1 d . . .
H56 H 1.0745 0.7094 0.8377 0.052(9) Uiso 1 1 calc R . .
C61 C 1.1158(2) 0.9464(2) 0.67400(17) 0.0397(5) Uani 1 1 d . . .
C62 C 1.2133(3) 0.8739(3) 0.7365(2) 0.0525(7) Uani 1 1 d . . .
H62 H 1.2132 0.8222 0.7899 0.056(9) Uiso 1 1 calc R . .
C63 C 1.3116(3) 0.8791(4) 0.7187(2) 0.0647(9) Uani 1 1 d . . .
H63 H 1.3778 0.8294 0.7600 0.095(15) Uiso 1 1 calc R . .
C64 C 1.3115(3) 0.9566(3) 0.6409(2) 0.0612(8) Uani 1 1 d . . .
H64 H 1.3775 0.9596 0.6295 0.074(12) Uiso 1 1 calc R . .
C65 C 1.2135(3) 1.0307(3) 0.5791(2) 0.0635(9) Uani 1 1 d . . .
H65 H 1.2135 1.0842 0.5266 0.089(14) Uiso 1 1 calc R . .
C66 C 1.1162(3) 1.0257(3) 0.5947(2) 0.0550(7) Uani 1 1 d . . .
H66 H 1.0507 1.0749 0.5527 0.073(12) Uiso 1 1 calc R . .
C71 C 0.9955(2) 0.8186(2) 0.66394(18) 0.0422(6) Uani 1 1 d . . .
C72 C 1.0829(3) 0.7599(3) 0.6254(2) 0.0515(7) Uani 1 1 d . . .
H72 H 1.1373 0.7832 0.6118 0.086(14) Uiso 1 1 calc R . .
C73 C 1.0882(4) 0.6660(3) 0.6075(3) 0.0702(10) Uani 1 1 d . . .
H73 H 1.1465 0.6260 0.5820 0.075(12) Uiso 1 1 calc R . .
C74 C 1.0074(4) 0.6326(3) 0.6274(3) 0.0739(11) Uani 1 1 d . . .
H74 H 1.0118 0.5693 0.6157 0.094(15) Uiso 1 1 calc R . .
C75 C 0.9191(4) 0.6917(4) 0.6647(3) 0.0743(11) Uani 1 1 d . . .
H75 H 0.8640 0.6692 0.6767 0.083(13) Uiso 1 1 calc R . .
C76 C 0.9132(3) 0.7842(3) 0.6839(2) 0.0598(8) Uani 1 1 d . . .
H76 H 0.8550 0.8232 0.7099 0.076(12) Uiso 1 1 calc R . .
C81 C 0.8686(2) 1.0770(2) 0.63328(17) 0.0406(5) Uani 1 1 d . . .
C82 C 0.8610(3) 1.1806(3) 0.6379(2) 0.0513(7) Uani 1 1 d . . .
H82 H 0.9198 1.1750 0.6702 0.050(9) Uiso 1 1 calc R . .
C83 C 0.7659(3) 1.2910(3) 0.5943(2) 0.0607(8) Uani 1 1 d . . .
H83 H 0.7599 1.3597 0.5979 0.070(11) Uiso 1 1 calc R . .
C84 C 0.6797(3) 1.2993(3) 0.5452(3) 0.0679(9) Uani 1 1 d . . .
H84 H 0.6159 1.3740 0.5158 0.091(14) Uiso 1 1 calc R . .
C85 C 0.6867(3) 1.2001(3) 0.5394(3) 0.0670(9) Uani 1 1 d . . .
H85 H 0.6280 1.2071 0.5058 0.075(12) Uiso 1 1 calc R . .
C86 C 0.7819(3) 1.0871(3) 0.5835(2) 0.0525(7) Uani 1 1 d . . .
H86 H 0.7867 1.0191 0.5793 0.074(12) Uiso 1 1 calc R . .
O2 O 0.6203(2) 0.9594(3) 0.5853(2) 0.0798(8) Uani 1 1 d . . .
H011 H 0.6137 0.9259 0.6370 0.100 Uiso 1 1 d . . .
H012 H 0.5589 1.0145 0.5815 0.100 Uiso 1 1 d . . .
O3 O 0.6018(3) 0.8460(3) 0.4811(2) 0.0956(10) Uani 1 1 d . . .
O4A O 0.6026(8) 0.6040(7) 0.4391(5) 0.149(3) Uiso 0.70 1 d P . .
O4B O 0.6737(16) 0.5733(16) 0.4295(12) 0.137(5) Uiso 0.30 1 d P . .

loop_
_atom_site_aniso_label
_atom_site_aniso_U_11
_atom_site_aniso_U_22
_atom_site_aniso_U_33
_atom_site_aniso_U_23
_atom_site_aniso_U_13
_atom_site_aniso_U_12
Mo 0.04374(16) 0.03332(15) 0.04055(16) -0.01394(10) 0.00817(10) -0.01912(11)
O1 0.0514(12) 0.0644(14) 0.0681(15) -0.0236(12) 0.0116(11) -0.0325(11)
N5 0.0497(13) 0.0485(13) 0.0475(14) -0.0162(11) 0.0057(11) -0.0231(11)
C5 0.0496(17) 0.071(2) 0.060(2) -0.0305(17) 0.0110(15) -0.0221(15)
C6 0.053(2) 0.097(3) 0.067(2) -0.025(2) 0.0131(18) -0.030(2)
N6 0.0615(19) 0.110(3) 0.072(2) -0.018(2) -0.0042(17) -0.049(2)
C7 0.096(3) 0.145(5) 0.060(2) -0.037(3) 0.007(2) -0.080(3)
C8 0.084(3) 0.123(4) 0.053(2) -0.037(2) 0.0157(19) -0.069(3)
C2 0.0507(15) 0.0393(13) 0.0457(15) -0.0169(11) 0.0093(12) -0.0216(12)
N2 0.086(2) 0.0437(14) 0.081(2) -0.0284(14) 0.0124(17) -0.0293(14)
C1 0.0534(16) 0.0397(13) 0.0462(16) -0.0163(12) 0.0070(12) -0.0242(12)
N1 0.085(2) 0.0711(19) 0.0538(18) -0.0274(15) 0.0224(15) -0.0414(17)
C3 0.0580(17) 0.0380(13) 0.0517(18) -0.0170(12) 0.0150(14) -0.0225(12)
N3 0.088(2) 0.0623(17) 0.0472(17) -0.0181(13) 0.0154(15) -0.0348(16)
C4 0.0546(16) 0.0418(14) 0.0459(15) -0.0186(12) 0.0125(12) -0.0244(12)
N4 0.084(2) 0.0426(14) 0.0694(19) -0.0235(13) 0.0127(16) -0.0255(14)
P1 0.0374(3) 0.0374(3) 0.0431(4) -0.0198(3) 0.0124(3) -0.0215(3)
C11 0.0456(14) 0.0392(12) 0.0422(14) -0.0196(11) 0.0141(11) -0.0253(11)
C12 0.0462(15) 0.0447(15) 0.0659(19) -0.0211(14) 0.0110(14) -0.0247(12)
C13 0.066(2) 0.0400(15) 0.068(2) -0.0179(14) 0.0095(17) -0.0203(14)
C14 0.096(3) 0.0450(16) 0.061(2) -0.0194(15) 0.0176(19) -0.0437(18)
C15 0.079(2) 0.069(2) 0.071(2) -0.0292(18) 0.0295(19) -0.057(2)
C16 0.0515(16) 0.0508(16) 0.0655(19) -0.0260(14) 0.0221(14) -0.0317(14)
C21 0.0425(13) 0.0395(12) 0.0442(14) -0.0208(11) 0.0122(11) -0.0217(11)
C22 0.0444(15) 0.0537(16) 0.0474(16) -0.0187(13) 0.0132(12) -0.0215(13)
C23 0.0438(15) 0.0552(17) 0.0615(19) -0.0245(15) 0.0089(13) -0.0218(13)
C24 0.0547(17) 0.0531(17) 0.0564(19) -0.0224(15) -0.0026(14) -0.0217(14)
C25 0.065(2) 0.084(3) 0.0464(18) -0.0278(17) 0.0124(16) -0.0300(19)
C26 0.0505(17) 0.075(2) 0.0484(17) -0.0263(16) 0.0176(14) -0.0299(16)
C31 0.0400(13) 0.0430(13) 0.0493(15) -0.0197(12) 0.0137(11) -0.0254(11)
C32 0.0580(17) 0.0577(17) 0.0582(18) -0.0264(15) 0.0166(14) -0.0386(15)
C33 0.065(2) 0.079(2) 0.078(2) -0.032(2) 0.0166(18) -0.0546(19)
C34 0.0518(18) 0.078(2) 0.079(2) -0.0225(19) 0.0204(17) -0.0433(18)
C35 0.0514(18) 0.067(2) 0.071(2) -0.0304(18) 0.0260(16) -0.0300(16)
C36 0.0456(15) 0.0541(16) 0.0643(19) -0.0304(15) 0.0176(14) -0.0270(13)
C41 0.0436(13) 0.0451(14) 0.0457(15) -0.0247(12) 0.0126(11) -0.0243(11)
C42 0.0446(15) 0.0529(16) 0.0507(17) -0.0249(13) 0.0109(12) -0.0229(12)
C43 0.0610(19) 0.085(2) 0.0514(19) -0.0362(18) 0.0141(15) -0.0384(18)
C44 0.072(2) 0.086(3) 0.084(3) -0.064(2) 0.0283(19) -0.044(2)
C45 0.123(4) 0.055(2) 0.087(3) -0.046(2) 0.022(3) -0.037(2)
C46 0.105(3) 0.0474(17) 0.060(2) -0.0268(16) 0.018(2) -0.0336(19)
P2 0.0409(3) 0.0342(3) 0.0374(3) -0.0144(3) 0.0078(3) -0.0209(3)
C51 0.0408(13) 0.0402(13) 0.0392(13) -0.0140(11) 0.0081(10) -0.0219(11)
C52 0.0486(15) 0.0445(14) 0.0458(15) -0.0194(12) 0.0104(12) -0.0213(12)
C53 0.0614(19) 0.072(2) 0.0521(18) -0.0330(16) 0.0183(15) -0.0335(17)
C54 0.0568(18) 0.082(2) 0.0386(16) -0.0155(15) 0.0103(13) -0.0377(17)
C55 0.0524(17) 0.0524(17) 0.0436(16) -0.0007(13) 0.0013(13) -0.0228(14)
C56 0.0519(16) 0.0414(14) 0.0504(17) -0.0141(12) 0.0084(13) -0.0193(12)
C61 0.0460(14) 0.0401(12) 0.0423(14) -0.0198(11) 0.0104(11) -0.0258(11)
C62 0.0509(16) 0.0591(17) 0.0482(17) -0.0139(14) 0.0039(13) -0.0328(14)
C63 0.0517(18) 0.081(2) 0.063(2) -0.0203(18) 0.0029(16) -0.0396(18)
C64 0.0584(19) 0.077(2) 0.067(2) -0.0309(18) 0.0198(16) -0.0461(18)
C65 0.070(2) 0.075(2) 0.057(2) -0.0189(17) 0.0214(17) -0.0492(19)
C66 0.0578(18) 0.0623(18) 0.0446(16) -0.0124(14) 0.0086(14) -0.0358(15)
C71 0.0483(14) 0.0397(13) 0.0427(14) -0.0165(11) 0.0067(11) -0.0247(11)
C72 0.0553(17) 0.0470(15) 0.0551(17) -0.0250(13) 0.0081(14) -0.0239(13)
C73 0.083(3) 0.065(2) 0.072(2) -0.0431(19) 0.015(2) -0.0320(19)
C74 0.121(3) 0.0549(19) 0.064(2) -0.0259(17) 0.007(2) -0.055(2)
C75 0.109(3) 0.080(2) 0.072(2) -0.031(2) 0.021(2) -0.076(3)
C76 0.078(2) 0.0642(19) 0.061(2) -0.0273(16) 0.0226(17) -0.0515(18)
C81 0.0419(13) 0.0393(12) 0.0387(13) -0.0123(10) 0.0069(10) -0.0208(11)
C82 0.0589(18) 0.0413(14) 0.0512(17) -0.0144(13) 0.0050(14) -0.0255(13)
C83 0.069(2) 0.0400(15) 0.061(2) -0.0140(14) 0.0099(16) -0.0217(14)
C84 0.059(2) 0.0462(17) 0.064(2) -0.0042(15) 0.0034(17) -0.0125(15)
C85 0.0527(19) 0.068(2) 0.063(2) -0.0128(17) -0.0063(16) -0.0257(16)
C86 0.0518(16) 0.0527(16) 0.0523(17) -0.0181(14) 0.0043(13) -0.0271(13)
O2 0.0756(18) 0.0837(19) 0.0811(19) -0.0195(15) 0.0153(15) -0.0494(16)
O3 0.105(2) 0.0654(17) 0.088(2) -0.0163(16) 0.0160(19) -0.0311(17)

loop_
_atom_type_symbol
_atom_type_description
_atom_type_scat_dispersion_real
_atom_type_scat_dispersion_imag
_atom_type_scat_source
Mo Mo -1.6832 0.6857 'International Tables Vol C Tables 4.2.6.8 and 6.1.1.4'
P P 0.1023 0.0942 'International Tables Vol C Tables 4.2.6.8 and 6.1.1.4'
C C 0.0033 0.0016 'International Tables Vol C Tables 4.2.6.8 and 6.1.1.4'
N N 0.0061 0.0033 'International Tables Vol C Tables 4.2.6.8 and 6.1.1.4'
O O 0.0106 0.0060 'International Tables Vol C Tables 4.2.6.8 and 6.1.1.4'
H H 0.0000 0.0000 'International Tables Vol C Tables 4.2.6.8 and 6.1.1.4'

loop_
_geom_angle_atom_site_label_1
_geom_angle_atom_site_label_2
_geom_angle_atom_site_label_3
_geom_angle
_geom_angle_site_symmetry_1
_geom_angle_site_symmetry_3
_geom_angle_publ_flag
O1 Mo C2 99.13(12) . . ?
O1 Mo C1 99.66(12) . . ?
C2 Mo C1 89.78(11) . . ?
O1 Mo C4 100.59(12) . . ?
C2 Mo C4 160.25(12) . . ?
C1 Mo C4 88.10(11) . . ?
O1 Mo C3 100.68(12) . . ?
C2 Mo C3 88.44(11) . . ?
C1 Mo C3 159.61(12) . . ?
C4 Mo C3 86.76(11) . . ?
O1 Mo N5 175.65(10) . . ?
C2 Mo N5 76.63(10) . . ?
C1 Mo N5 79.51(10) . . ?
C4 Mo N5 83.68(10) . . ?
C3 Mo N5 80.32(10) . . ?
C5 N5 C8 114.4(3) . . ?
C5 N5 Mo 123.1(2) . . ?
C8 N5 Mo 121.8(2) . . ?
N5 C5 C6 122.2(3) . . ?
N5 C5 H5 118.9 . . ?
C6 C5 H5 118.9 . . ?
N6 C6 C5 123.1(4) . . ?
N6 C6 H6 118.5 . . ?
C5 C6 H6 118.5 . . ?
C6 N6 C7 115.1(4) . . ?
N6 C7 C8 123.1(4) . . ?
N6 C7 H7 118.4 . . ?
C8 C7 H7 118.4 . . ?
N5 C8 C7 122.2(4) . . ?
N5 C8 H8 118.9 . . ?
C7 C8 H8 118.9 . . ?
N2 C2 Mo 176.6(3) . . ?
N1 C1 Mo 177.9(3) . . ?
N3 C3 Mo 179.7(4) . . ?
N4 C4 Mo 173.7(3) . . ?
C41 P1 C31 109.16(12) . . ?
C41 P1 C21 107.90(13) . . ?
C31 P1 C21 110.47(13) . . ?
C41 P1 C11 109.18(13) . . ?
C31 P1 C11 109.20(12) . . ?
C21 P1 C11 110.90(12) . . ?
C12 C11 C16 119.7(3) . . ?
C12 C11 P1 120.8(2) . . ?
C16 C11 P1 119.5(2) . . ?
C11 C12 C13 119.9(3) . . ?
C11 C12 H12 120.0 . . ?
C13 C12 H12 120.0 . . ?
C14 C13 C12 119.9(3) . . ?
C14 C13 H13 120.1 . . ?
C12 C13 H13 120.1 . . ?
C15 C14 C13 120.2(3) . . ?
C15 C14 H14 119.9 . . ?
C13 C14 H14 119.9 . . ?
C14 C15 C16 120.6(3) . . ?
C14 C15 H15 119.7 . . ?
C16 C15 H15 119.7 . . ?
C15 C16 C11 119.8(3) . . ?
C15 C16 H16 120.1 . . ?
C11 C16 H16 120.1 . . ?
C26 C21 C22 119.1(3) . . ?
C26 C21 P1 121.5(2) . . ?
C22 C21 P1 119.4(2) . . ?
C23 C22 C21 120.1(3) . . ?
C23 C22 H22 120.0 . . ?
C21 C22 H22 120.0 . . ?
C24 C23 C22 120.6(3) . . ?
C24 C23 H23 119.7 . . ?
C22 C23 H23 119.7 . . ?
C23 C24 C25 120.2(3) . . ?
C23 C24 H24 119.9 . . ?
C25 C24 H24 119.9 . . ?
C24 C25 C26 120.3(3) . . ?
C24 C25 H25 119.8 . . ?
C26 C25 H25 119.8 . . ?
C25 C26 C21 119.7(3) . . ?
C25 C26 H26 120.2 . . ?
C21 C26 H26 120.2 . . ?
C32 C31 C36 119.8(3) . . ?
C32 C31 P1 119.9(2) . . ?
C36 C31 P1 120.4(2) . . ?
C33 C32 C31 119.6(3) . . ?
C33 C32 H32 120.2 . . ?
C31 C32 H32 120.2 . . ?
C34 C33 C32 119.9(3) . . ?
C34 C33 H33 120.0 . . ?
C32 C33 H33 120.0 . . ?
C35 C34 C33 120.8(3) . . ?
C35 C34 H34 119.6 . . ?
C33 C34 H34 119.6 . . ?
C34 C35 C36 120.1(3) . . ?
C34 C35 H35 119.9 . . ?
C36 C35 H35 119.9 . . ?
C35 C36 C31 119.8(3) . . ?
C35 C36 H36 120.1 . . ?
C31 C36 H36 120.1 . . ?
C46 C41 C42 119.6(3) . . ?
C46 C41 P1 120.0(2) . . ?
C42 C41 P1 120.2(2) . . ?
C43 C42 C41 119.8(3) . . ?
C43 C42 H42 120.1 . . ?
C41 C42 H42 120.1 . . ?
C44 C43 C42 120.0(3) . . ?
C44 C43 H43 120.0 . . ?
C42 C43 H43 120.0 . . ?
C45 C44 C43 120.3(3) . . ?
C45 C44 H44 119.8 . . ?
C43 C44 H44 119.8 . . ?
C44 C45 C46 120.8(4) . . ?
C44 C45 H45 119.6 . . ?
C46 C45 H45 119.6 . . ?
C45 C46 C41 119.5(4) . . ?
C45 C46 H46 120.2 . . ?
C41 C46 H46 120.2 . . ?
C61 P2 C51 109.56(12) . . ?
C61 P2 C71 109.90(12) . . ?
C51 P2 C71 107.34(13) . . ?
C61 P2 C81 108.44(13) . . ?
C51 P2 C81 110.73(12) . . ?
C71 P2 C81 110.88(13) . . ?
C52 C51 C56 119.8(3) . . ?
C52 C51 P2 120.6(2) . . ?
C56 C51 P2 119.4(2) . . ?
C53 C52 C51 119.7(3) . . ?
C53 C52 H52 120.2 . . ?
C51 C52 H52 120.2 . . ?
C52 C53 C54 120.6(3) . . ?
C52 C53 H53 119.7 . . ?
C54 C53 H53 119.7 . . ?
C55 C54 C53 120.0(3) . . ?
C55 C54 H54 120.0 . . ?
C53 C54 H54 120.0 . . ?
C54 C55 C56 120.6(3) . . ?
C54 C55 H55 119.7 . . ?
C56 C55 H55 119.7 . . ?
C55 C56 C51 119.3(3) . . ?
C55 C56 H56 120.4 . . ?
C51 C56 H56 120.4 . . ?
C62 C61 C66 119.9(3) . . ?
C62 C61 P2 119.7(2) . . ?
C66 C61 P2 120.4(2) . . ?
C61 C62 C63 119.4(3) . . ?
C61 C62 H62 120.3 . . ?
C63 C62 H62 120.3 . . ?
C64 C63 C62 120.4(3) . . ?
C64 C63 H63 119.8 . . ?
C62 C63 H63 119.8 . . ?
C63 C64 C65 120.2(3) . . ?
C63 C64 H64 119.9 . . ?
C65 C64 H64 119.9 . . ?
C66 C65 C64 120.4(3) . . ?
C66 C65 H65 119.8 . . ?
C64 C65 H65 119.8 . . ?
C65 C66 C61 119.7(3) . . ?
C65 C66 H66 120.1 . . ?
C61 C66 H66 120.1 . . ?
C72 C71 C76 120.3(3) . . ?
C72 C71 P2 120.5(2) . . ?
C76 C71 P2 119.1(2) . . ?
C71 C72 C73 119.4(3) . . ?
C71 C72 H72 120.3 . . ?
C73 C72 H72 120.3 . . ?
C74 C73 C72 120.0(4) . . ?
C74 C73 H73 120.0 . . ?
C72 C73 H73 120.0 . . ?
C73 C74 C75 121.0(3) . . ?
C73 C74 H74 119.5 . . ?
C75 C74 H74 119.5 . . ?
C76 C75 C74 119.9(3) . . ?
C76 C75 H75 120.0 . . ?
C74 C75 H75 120.0 . . ?
C75 C76 C71 119.4(3) . . ?
C75 C76 H76 120.3 . . ?
C71 C76 H76 120.3 . . ?
C86 C81 C82 119.5(3) . . ?
C86 C81 P2 121.8(2) . . ?
C82 C81 P2 118.7(2) . . ?
C83 C82 C81 119.8(3) . . ?
C83 C82 H82 120.1 . . ?
C81 C82 H82 120.1 . . ?
C84 C83 C82 120.0(3) . . ?
C84 C83 H83 120.0 . . ?
C82 C83 H83 120.0 . . ?
C85 C84 C83 120.8(3) . . ?
C85 C84 H84 119.6 . . ?
C83 C84 H84 119.6 . . ?
C84 C85 C86 120.2(3) . . ?
C84 C85 H85 119.9 . . ?
C86 C85 H85 119.9 . . ?
C81 C86 C85 119.7(3) . . ?
C81 C86 H86 120.2 . . ?
C85 C86 H86 120.2 . . ?
H011 O2 H012 85.4(3) . . ?

loop_
_geom_bond_atom_site_label_1
_geom_bond_atom_site_label_2
_geom_bond_distance
_geom_bond_site_symmetry_2
_geom_bond_publ_flag
Mo O1 1.662(2) . ?
Mo C2 2.155(3) . ?
Mo C1 2.156(3) . ?
Mo C4 2.169(3) . ?
Mo C3 2.171(3) . ?
Mo N5 2.569(3) . ?
N5 C5 1.325(4) . ?
N5 C8 1.333(5) . ?
C5 C6 1.396(6) . ?
C5 H5 0.9300 . ?
C6 N6 1.295(6) . ?
C6 H6 0.9300 . ?
N6 C7 1.316(6) . ?
C7 C8 1.381(6) . ?
C7 H7 0.9300 . ?
C8 H8 0.9300 . ?
C2 N2 1.144(4) . ?
C1 N1 1.137(4) . ?
C3 N3 1.139(4) . ?
C4 N4 1.132(4) . ?
P1 C41 1.796(3) . ?
P1 C31 1.797(3) . ?
P1 C21 1.801(3) . ?
P1 C11 1.807(3) . ?
C11 C12 1.382(4) . ?
C11 C16 1.387(4) . ?
C12 C13 1.388(4) . ?
C12 H12 0.9300 . ?
C13 C14 1.374(5) . ?
C13 H13 0.9300 . ?
C14 C15 1.372(5) . ?
C14 H14 0.9300 . ?
C15 C16 1.375(4) . ?
C15 H15 0.9300 . ?
C16 H16 0.9300 . ?
C21 C26 1.393(4) . ?
C21 C22 1.397(4) . ?
C22 C23 1.380(4) . ?
C22 H22 0.9300 . ?
C23 C24 1.364(5) . ?
C23 H23 0.9300 . ?
C24 C25 1.377(5) . ?
C24 H24 0.9300 . ?
C25 C26 1.389(5) . ?
C25 H25 0.9300 . ?
C26 H26 0.9300 . ?
C31 C32 1.391(4) . ?
C31 C36 1.398(4) . ?
C32 C33 1.387(4) . ?
C32 H32 0.9300 . ?
C33 C34 1.377(5) . ?
C33 H33 0.9300 . ?
C34 C35 1.373(5) . ?
C34 H34 0.9300 . ?
C35 C36 1.378(4) . ?
C35 H35 0.9300 . ?
C36 H36 0.9300 . ?
C41 C46 1.384(4) . ?
C41 C42 1.394(4) . ?
C42 C43 1.384(4) . ?
C42 H42 0.9300 . ?
C43 C44 1.372(6) . ?
C43 H43 0.9300 . ?
C44 C45 1.365(6) . ?
C44 H44 0.9300 . ?
C45 C46 1.382(5) . ?
C45 H45 0.9300 . ?
C46 H46 0.9300 . ?
P2 C61 1.794(3) . ?
P2 C51 1.796(3) . ?
P2 C71 1.797(3) . ?
P2 C81 1.799(3) . ?
C51 C52 1.387(4) . ?
C51 C56 1.398(4) . ?
C52 C53 1.376(4) . ?
C52 H52 0.9300 . ?
C53 C54 1.379(5) . ?
C53 H53 0.9300 . ?
C54 C55 1.370(5) . ?
C54 H54 0.9300 . ?
C55 C56 1.384(5) . ?
C55 H55 0.9300 . ?
C56 H56 0.9300 . ?
C61 C62 1.385(4) . ?
C61 C66 1.397(4) . ?
C62 C63 1.393(4) . ?
C62 H62 0.9300 . ?
C63 C64 1.367(5) . ?
C63 H63 0.9300 . ?
C64 C65 1.384(5) . ?
C64 H64 0.9300 . ?
C65 C66 1.372(5) . ?
C65 H65 0.9300 . ?
C66 H66 0.9300 . ?
C71 C72 1.391(4) . ?
C71 C76 1.398(4) . ?
C72 C73 1.392(4) . ?
C72 H72 0.9300 . ?
C73 C74 1.369(6) . ?
C73 H73 0.9300 . ?
C74 C75 1.387(6) . ?
C74 H74 0.9300 . ?
C75 C76 1.382(5) . ?
C75 H75 0.9300 . ?
C76 H76 0.9300 . ?
C81 C86 1.379(4) . ?
C81 C82 1.403(4) . ?
C82 C83 1.379(4) . ?
C82 H82 0.9300 . ?
C83 C84 1.379(6) . ?
C83 H83 0.9300 . ?
C84 C85 1.356(5) . ?
C84 H84 0.9300 . ?
C85 C86 1.399(5) . ?
C85 H85 0.9300 . ?
C86 H86 0.9300 . ?
O2 H011 0.858(3) . ?
O2 H012 0.804(3) . ?
O4A O4B 0.894(18) . ?
